data_4102270
loop_
_publ_author_name
'J. Krzystek'
'Dale C. Swenson'
'S. A. Zvyagin'
'Dmitry Smirnov'
'Andrew Ozarowski'
'Joshua Telser'

_publ_section_title
;
 Cobalt(II) "Scorpionate" Complexes as Models for Cobalt-Substituted Zinc
 Enzymes: Electronic Structure Investigation by High-Frequency and -Field
 Electron Paramagnetic Resonance Spectroscopy
;
_journal_name_full 'Journal of the American Chemical Society'
_journal_page_first 5241
_journal_page_last 5253
_journal_paper_doi 10.1021/ja910766w
_journal_volume 132
_journal_year 2010
_chemical_formula_moiety 'C24 H40 B Cl Co N6'
_chemical_formula_sum 'C24 H40 B Cl Co N6'
_chemical_formula_weight 517.81
_chemical_name_systematic
; 
 ? 
;
_space_group_IT_number 160
_symmetry_cell_setting trigonal
_symmetry_space_group_name_Hall 'R 3 -2"'
_symmetry_space_group_name_H-M 'R 3 m :H'
_atom_sites_solution_hydrogens geom
_atom_sites_solution_primary direct
_atom_sites_solution_secondary difmap
_audit_creation_method SHELXL-97
_cell_angle_alpha 90.00
_cell_angle_beta 90.00
_cell_angle_gamma 120.00
_cell_formula_units_Z 3
_cell_length_a 15.9843(17)
_cell_length_b 15.9843(17)
_cell_length_c 9.4269(10)
_cell_measurement_reflns_used 2665
_cell_measurement_temperature 190(2)
_cell_measurement_theta_max 27.5
_cell_measurement_theta_min 1.0
_cell_volume 2085.9(4)
_computing_cell_refinement 'HKL Scalepack (Otwinowski & Minor, 1997)'
_computing_data_collection 'Collect (Nonius BV, 1997-2000)'
_computing_data_reduction 'HKL Denzo, Scalepack (Otwinowski & Minor, 1997)'
_computing_molecular_graphics 'SHELXTL v6.1 (Sheldrick, 1997)'
_computing_publication_material 'SHELXTL v6.1 (Sheldrick, 1997)'
_computing_structure_refinement 'SHELXTL v6.1 (Sheldrick, 1997)'
_computing_structure_solution 'SHELXTL v6.1 (Sheldrick, 1997)'
_diffrn_ambient_temperature 190(2)
_diffrn_detector_area_resol_mean 9
_diffrn_measured_fraction_theta_full 0.997
_diffrn_measured_fraction_theta_max 0.997
_diffrn_measurement_device_type 'Nonius KappaCCD'
_diffrn_measurement_method 'CCD phi and omega scans'
_diffrn_radiation_monochromator graphite
_diffrn_radiation_source 'fine-focus sealed tube'
_diffrn_radiation_type MoK\a
_diffrn_radiation_wavelength 0.71073
_diffrn_reflns_av_R_equivalents 0.0354
_diffrn_reflns_av_sigmaI/netI 0.0233
_diffrn_reflns_limit_h_max 20
_diffrn_reflns_limit_h_min -20
_diffrn_reflns_limit_k_max 20
_diffrn_reflns_limit_k_min -20
_diffrn_reflns_limit_l_max 11
_diffrn_reflns_limit_l_min -12
_diffrn_reflns_number 9505
_diffrn_reflns_theta_full 27.46
_diffrn_reflns_theta_max 27.46
_diffrn_reflns_theta_min 3.65
_diffrn_standards_number 0
_exptl_absorpt_coefficient_mu 0.735
_exptl_absorpt_correction_T_max 0.9642
_exptl_absorpt_correction_T_min 0.8095
_exptl_absorpt_correction_type multi-scan
_exptl_absorpt_process_details 'HKL Scalepack (Otwinowski & Minor, 1997)'
_exptl_crystal_colour blue
_exptl_crystal_density_diffrn 1.237
_exptl_crystal_density_method 'not measured'
_exptl_crystal_description needle
_exptl_crystal_F_000 825
_exptl_crystal_size_max 0.30
_exptl_crystal_size_mid 0.06
_exptl_crystal_size_min 0.05
_refine_diff_density_max 0.182
_refine_diff_density_min -0.221
_refine_diff_density_rms 0.033
_refine_ls_abs_structure_details 'Flack H D (1983), Acta Cryst. A39, 876-881'
_refine_ls_abs_structure_Flack 0.442(15)
_refine_ls_extinction_method none
_refine_ls_goodness_of_fit_ref 1.087
_refine_ls_hydrogen_treatment mixed
_refine_ls_matrix_type full
_refine_ls_number_parameters 70
_refine_ls_number_reflns 1175
_refine_ls_number_restraints 2
_refine_ls_restrained_S_all 1.086
_refine_ls_R_factor_all 0.0246
_refine_ls_R_factor_gt 0.0231
_refine_ls_shift/su_max 0.001
_refine_ls_shift/su_mean 0.000
_refine_ls_structure_factor_coef Fsqd
_refine_ls_weighting_details 'calc w=1/[\s^2^(Fo^2^)+(0.0297P)^2^+0.7201P] where P=(Fo^2^+2Fc^2^)/3'
_refine_ls_weighting_scheme calc
_refine_ls_wR_factor_gt 0.0552
_refine_ls_wR_factor_ref 0.0560
_reflns_number_gt 1148
_reflns_number_total 1175
_reflns_threshold_expression >2sigma(I)
_cod_data_source_file ja910766w_si_002_5.cif
_cod_data_source_block Tp(t-Bu)(Me)CoCl
_cod_original_sg_symbol_Hall ' R 3 -2" '
_cod_original_sg_symbol_H-M 'R 3 m'
_cod_database_code 4102270

loop_
_symmetry_equiv_pos_as_xyz
'x, y, z'
'-y, x-y, z'
'-x+y, -x, z'
'-y, -x, z'
'-x+y, y, z'
'x, x-y, z'
'x+2/3, y+1/3, z+1/3'
'-y+2/3, x-y+1/3, z+1/3'
'-x+y+2/3, -x+1/3, z+1/3'
'-y+2/3, -x+1/3, z+1/3'
'-x+y+2/3, y+1/3, z+1/3'
'x+2/3, x-y+1/3, z+1/3'
'x+1/3, y+2/3, z+2/3'
'-y+1/3, x-y+2/3, z+2/3'
'-x+y+1/3, -x+2/3, z+2/3'
'-y+1/3, -x+2/3, z+2/3'
'-x+y+1/3, y+2/3, z+2/3'
'x+1/3, x-y+2/3, z+2/3'

loop_
_atom_site_label
_atom_site_type_symbol
_atom_site_fract_x
_atom_site_fract_y
_atom_site_fract_z
_atom_site_U_iso_or_equiv
_atom_site_adp_type
_atom_site_occupancy
_atom_site_symmetry_multiplicity
_atom_site_calc_flag
_atom_site_refinement_flags
Co1 Co 1.0000 1.0000 0.84653(5) 0.02105(12) Uani 1 6 d S
Cl1 Cl 1.0000 1.0000 1.08204(11) 0.0353(2) Uani 1 6 d S
N1 N 0.93751(6) 0.87501(13) 0.73403(18) 0.0252(4) Uani 1 2 d S
N2 N 0.94730(6) 0.89461(13) 0.59076(17) 0.0242(4) Uani 1 2 d S
B1 B 1.0000 1.0000 0.5351(4) 0.0232(8) Uani 1 6 d SD
H1 H 1.0000 1.0000 0.4290(4) 0.028 Uiso 1 6 d SD
C2 C 0.88947(8) 0.77894(16) 0.7489(2) 0.0345(5) Uani 1 2 d S
C3 C 0.86824(9) 0.73649(18) 0.6150(3) 0.0445(6) Uani 1 2 d S
H3 H 0.8346 0.6693 0.5946 0.053 Uiso 1 2 calc SR
C4 C 0.90534(8) 0.81069(17) 0.5178(2) 0.0326(5) Uani 1 2 d S
C5 C 0.86489(9) 0.72978(17) 0.8932(3) 0.0452(7) Uani 1 2 d S
C6 C 0.81007(11) 0.6201(2) 0.8712(4) 0.0937(16) Uani 1 2 d S
H6A H 0.7939 0.5877 0.9636 0.141 Uiso 1 2 calc SR
H6B H 0.8507 0.6013 0.8179 0.141 Uiso 0.50 1 calc PR
H6C H 0.7506 0.6013 0.8180 0.141 Uiso 0.50 1 calc PR
C7 C 0.95832(17) 0.75886(16) 0.9753(2) 0.0517(5) Uani 1 1 d .
H7A H 0.9987 0.7402 0.9209 0.078 Uiso 1 1 calc R
H7B H 0.9425 0.7260 1.0674 0.078 Uiso 1 1 calc R
H7C H 0.9935 0.8289 0.9900 0.078 Uiso 1 1 calc R
C23 C 0.90294(10) 0.8059(2) 0.3588(3) 0.0440(6) Uani 1 2 d S
H23A H 0.9358 0.8715 0.3198 0.066 Uiso 0.50 2 calc SPR
H23B H 0.8357 0.7715 0.3264 0.066 Uiso 0.25 1 calc PR
H23C H 0.9358 0.7715 0.3264 0.066 Uiso 0.25 1 calc PR
H23D H 0.8691 0.7381 0.3286 0.066 Uiso 0.50 2 calc SPR
H23E H 0.9691 0.8382 0.3220 0.066 Uiso 0.25 1 calc PR
H23F H 0.8690 0.8382 0.3220 0.066 Uiso 0.25 1 calc PR

loop_
_atom_site_aniso_label
_atom_site_aniso_U_11
_atom_site_aniso_U_22
_atom_site_aniso_U_33
_atom_site_aniso_U_23
_atom_site_aniso_U_13
_atom_site_aniso_U_12
Co1 0.02307(15) 0.02307(15) 0.0170(2) 0.000 0.000 0.01154(8)
Cl1 0.0434(4) 0.0434(4) 0.0191(5) 0.000 0.000 0.0217(2)
N1 0.0326(7) 0.0224(8) 0.0172(8) 0.0006(6) 0.0003(3) 0.0112(4)
N2 0.0282(7) 0.0237(9) 0.0191(8) -0.0012(6) -0.0006(3) 0.0119(4)
B1 0.0258(13) 0.0258(13) 0.0178(19) 0.000 0.000 0.0129(6)
C2 0.0455(11) 0.0232(10) 0.0272(12) 0.0019(8) 0.0009(4) 0.0116(5)
C3 0.0637(15) 0.0211(11) 0.0347(12) -0.0031(9) -0.0016(5) 0.0106(5)
C4 0.0422(10) 0.0274(11) 0.0231(11) -0.0040(8) -0.0020(4) 0.0137(6)
C5 0.0695(15) 0.0238(12) 0.0272(12) 0.0067(9) 0.0033(5) 0.0119(6)
C6 0.167(4) 0.0224(14) 0.0432(17) 0.0087(12) 0.0043(6) 0.0112(7)
C7 0.0811(15) 0.0547(12) 0.0342(10) 0.0104(9) 0.0026(10) 0.0452(11)
C23 0.0630(13) 0.0345(12) 0.0252(11) -0.0069(9) -0.0035(5) 0.0172(6)

loop_
_atom_type_symbol
_atom_type_description
_atom_type_scat_dispersion_real
_atom_type_scat_dispersion_imag
_atom_type_scat_source
C C 0.0033 0.0016 'International Tables Vol C Tables 4.2.6.8 and 6.1.1.4'
H H 0.0000 0.0000 'International Tables Vol C Tables 4.2.6.8 and 6.1.1.4'
B B 0.0013 0.0007 'International Tables Vol C Tables 4.2.6.8 and 6.1.1.4'
N N 0.0061 0.0033 'International Tables Vol C Tables 4.2.6.8 and 6.1.1.4'
Cl Cl 0.1484 0.1585 'International Tables Vol C Tables 4.2.6.8 and 6.1.1.4'
Co Co 0.3494 0.9721 'International Tables Vol C Tables 4.2.6.8 and 6.1.1.4'

loop_
_geom_angle_atom_site_label_1
_geom_angle_atom_site_label_2
_geom_angle_atom_site_label_3
_geom_angle
_geom_angle_site_symmetry_1
_geom_angle_site_symmetry_3
N1 Co1 N1 95.18(7) 3_675 2_765
N1 Co1 N1 95.18(7) 3_675 .
N1 Co1 N1 95.18(7) 2_765 .
N1 Co1 Cl1 121.51(5) 3_675 .
N1 Co1 Cl1 121.51(5) 2_765 .
N1 Co1 Cl1 121.51(5) . .
C2 N1 N2 107.36(17) . .
C2 N1 Co1 142.49(15) . .
N2 N1 Co1 110.15(13) . .
C4 N2 N1 109.27(17) . .
C4 N2 B1 129.6(2) . .
N1 N2 B1 121.1(2) . .
N2 B1 N2 109.16(16) 3_675 2_765
N2 B1 N2 109.16(16) 3_675 .
N2 B1 N2 109.16(16) 2_765 .
N2 B1 H1 109.78(16) 3_675 .
N2 B1 H1 109.78(16) 2_765 .
N2 B1 H1 109.78(15) . .
N1 C2 C3 109.0(2) . .
N1 C2 C5 122.6(2) . .
C3 C2 C5 128.5(2) . .
C4 C3 C2 106.8(2) . .
C4 C3 H3 126.6 . .
C2 C3 H3 126.6 . .
N2 C4 C3 107.66(19) . .
N2 C4 C23 123.2(2) . .
C3 C4 C23 129.2(2) . .
C2 C5 C6 108.8(3) . .
C2 C5 C7 109.51(13) . 5_655
C6 C5 C7 109.17(15) . 5_655
C2 C5 C7 109.51(13) . .
C6 C5 C7 109.17(15) . .
C7 C5 C7 110.7(2) 5_655 .
C5 C6 H6A 109.5 . .
C5 C6 H6B 109.5 . .
H6A C6 H6B 109.5 . .
C5 C6 H6C 109.5 . .
H6A C6 H6C 109.5 . .
H6B C6 H6C 109.5 . .
C5 C7 H7A 109.5 . .
C5 C7 H7B 109.5 . .
H7A C7 H7B 109.5 . .
C5 C7 H7C 109.5 . .
H7A C7 H7C 109.5 . .
H7B C7 H7C 109.5 . .
C4 C23 H23A 109.5 . .
C4 C23 H23B 109.5 . .
H23A C23 H23B 109.5 . .
C4 C23 H23C 109.5 . .
H23A C23 H23C 109.5 . .
H23B C23 H23C 109.5 . .
C4 C23 H23D 109.5 . .
H23A C23 H23D 141.1 . .
H23B C23 H23D 56.3 . .
H23C C23 H23D 56.3 . .
C4 C23 H23E 109.5 . .
H23A C23 H23E 56.3 . .
H23B C23 H23E 141.1 . .
H23C C23 H23E 56.3 . .
H23D C23 H23E 109.5 . .
C4 C23 H23F 109.5 . .
H23A C23 H23F 56.3 . .
H23B C23 H23F 56.3 . .
H23C C23 H23F 141.1 . .
H23D C23 H23F 109.5 . .
H23E C23 H23F 109.5 . .

loop_
_geom_bond_atom_site_label_1
_geom_bond_atom_site_label_2
_geom_bond_distance
_geom_bond_site_symmetry_2
Co1 N1 2.0293(17) 3_675
Co1 N1 2.0293(18) 2_765
Co1 N1 2.0293(17) .
Co1 Cl1 2.2202(10) .
N1 C2 1.337(3) .
N1 N2 1.378(2) .
N2 C4 1.350(3) .
N2 B1 1.550(2) .
B1 N2 1.550(2) 3_675
B1 N2 1.550(2) 2_765
B1 H1 1.0001(10) .
C2 C3 1.392(4) .
C2 C5 1.521(3) .
C3 C4 1.376(3) .
C3 H3 0.9500 .
C4 C23 1.500(3) .
C5 C6 1.532(4) .
C5 C7 1.533(3) 5_655
C5 C7 1.533(3) .
C6 H6A 0.9800 .
C6 H6B 0.9800 .
C6 H6C 0.9800 .
C7 H7A 0.9800 .
C7 H7B 0.9800 .
C7 H7C 0.9800 .
C23 H23A 0.9800 .
C23 H23B 0.9800 .
C23 H23C 0.9800 .
C23 H23D 0.9800 .
C23 H23E 0.9800 .
C23 H23F 0.9800 .

loop_
_geom_torsion_atom_site_label_1
_geom_torsion_atom_site_label_2
_geom_torsion_atom_site_label_3
_geom_torsion_atom_site_label_4
_geom_torsion
_geom_torsion_site_symmetry_1
_geom_torsion_site_symmetry_4
N1 Co1 N1 C2 -132.15(4) 3_675 .
N1 Co1 N1 C2 132.15(4) 2_765 .
Cl1 Co1 N1 C2 0.000(1) . .
N1 Co1 N1 N2 47.85(4) 3_675 .
N1 Co1 N1 N2 -47.85(4) 2_765 .
Cl1 Co1 N1 N2 180.0 . .
C2 N1 N2 C4 0.000(1) . .
Co1 N1 N2 C4 180.0 . .
C2 N1 N2 B1 180.000(1) . .
Co1 N1 N2 B1 0.000(1) . .
C4 N2 B1 N2 120.38(19) . 3_675
N1 N2 B1 N2 -59.62(19) . 3_675
C4 N2 B1 N2 -120.38(19) . 2_765
N1 N2 B1 N2 59.62(19) . 2_765
N2 N1 C2 C3 0.000(1) . .
Co1 N1 C2 C3 180.000(1) . .
N2 N1 C2 C5 180.000(1) . .
Co1 N1 C2 C5 0.000(2) . .
N1 C2 C3 C4 0.000(1) . .
C5 C2 C3 C4 180.000(1) . .
N1 N2 C4 C3 0.000(1) . .
B1 N2 C4 C3 180.0 . .
N1 N2 C4 C23 180.000(1) . .
B1 N2 C4 C23 0.000(1) . .
C2 C3 C4 N2 0.000(1) . .
C2 C3 C4 C23 180.000(1) . .
N1 C2 C5 C6 180.000(1) . .
C3 C2 C5 C6 0.000(2) . .
N1 C2 C5 C7 60.75(15) . 5_655
C3 C2 C5 C7 -119.25(15) . 5_655
N1 C2 C5 C7 -60.75(15) . .
C3 C2 C5 C7 119.25(15) . .
